data_1564256
loop_
_publ_author_name
'Wang, Haiying'
'Yang, Weiwei'
'Baldridge, Kim K.'
'Zhan, Cai-Hong'
'Thikekar, Tushar Ulhas'
'Sue, Andrew C.-H.'

_publ_section_title
;
 Spontaneous and induced chiral symmetry breaking of stereolabile
 pillar[5]arene derivatives upon crystallisation
;
_journal_name_full 'Chemical Science'
_journal_paper_doi 10.1039/D1SC02560K
_journal_year 2021
_chemical_absolute_configuration ad
_chemical_formula_moiety 'C43 H46 O10, C5 H10 O3'
_chemical_formula_sum 'C48 H56 O13'
_chemical_formula_weight 840.92
_space_group_crystal_system monoclinic
_space_group_IT_number 5
_space_group_name_Hall 'C 2y'
_space_group_name_H-M_alt 'C 1 2 1'
_atom_sites_solution_hydrogens geom
_atom_sites_solution_primary dual
_audit_creation_date 2018-12-04
_audit_creation_method
;
Olex2 1.2
(compiled 2018.05.29 svn.r3508 for OlexSys, GUI svn.r5506)
;
_audit_update_record
;
2021-03-27 deposited with the CCDC.	2021-07-20 downloaded from the CCDC.
;
_cell_angle_alpha 90
_cell_angle_beta 98.7260(10)
_cell_angle_gamma 90
_cell_formula_units_Z 4
_cell_length_a 21.2498(2)
_cell_length_b 11.99340(10)
_cell_length_c 17.88350(10)
_cell_measurement_reflns_used 31207
_cell_measurement_temperature 200.00(10)
_cell_measurement_theta_max 74.2060
_cell_measurement_theta_min 2.4810
_cell_volume 4504.99(6)
_computing_cell_refinement 'CrysAlisPro 1.171.39.45g (Rigaku OD, 2018)'
_computing_data_collection 'CrysAlisPro 1.171.39.45g (Rigaku OD, 2018)'
_computing_data_reduction 'CrysAlisPro 1.171.39.45g (Rigaku OD, 2018)'
_computing_molecular_graphics 'Olex2 (Dolomanov et al., 2009)'
_computing_publication_material 'Olex2 (Dolomanov et al., 2009)'
_computing_structure_refinement 'ShelXL (Sheldrick, 2015)'
_computing_structure_solution 'ShelXT (Sheldrick, 2015)'
_diffrn_ambient_environment N~2~
_diffrn_ambient_temperature 200.00(10)
_diffrn_detector 'CCD plate'
_diffrn_detector_type HyPix
_diffrn_measured_fraction_theta_full 1.000
_diffrn_measured_fraction_theta_max 0.981
_diffrn_measurement_details
;
List of Runs (angles in degrees, time in seconds):

  # Type    Start    End  Width  t~exp~   \w     \q     \k     \f   Frames
#--------------------------------------------------------------------------
  1  \w    -67.00  27.00   0.50    0.71    --  -46.12  71.00  12.00  188
  2  \w    -61.00  29.00   0.50    0.71    --  -46.12  19.00   0.00  180
  3  \w    -26.00  67.00   0.50    0.71    --   46.12 -71.00-118.00  186
  4  \w     29.00 123.00   0.50    2.85    --  101.75 -71.00-118.00  188
  5  \w     87.00 174.00   0.50    2.85    --  101.75  45.00-180.00  174
  6  \w     81.00 175.00   0.50    2.85    --  101.75  71.00  12.00  188
  7  \w     78.00 175.00   0.50    2.85    --  101.75  77.00  90.00  194
  8  \w     29.00 117.00   0.50    2.85    --  101.75-125.00  30.00  176
  9  \w     29.00 116.00   0.50    2.85    --  101.75 -45.00-120.00  174
 10  \w     25.00 118.00   0.50    0.71    --   46.12  71.00  12.00  186
 11  \w     29.00 116.00   0.50    2.85    --  101.75 -45.00 -30.00  174
 12  \w     29.00 109.00   0.50    2.85    --  101.75 -94.00  90.00  160
 13  \w     20.00  95.00   0.50    0.71    --   46.12-125.00-150.00  150
 14  \w     23.00 118.00   0.50    0.71    --   46.12  77.00  90.00  190
 15  \w   -118.00 -25.00   0.50    0.71    --  -46.12 -71.00-118.00  186
 16  \w   -118.00 -73.00   0.50    0.71    --  -46.12-125.00-150.00   90
 17  \w   -118.00 -73.00   0.50    0.71    --  -46.12-125.00 -30.00   90
 18  \w   -118.00 -73.00   0.50    0.71    --  -46.12-125.00  60.00   90
 19  \w   -118.00 -22.00   0.50    0.71    --  -46.12 -77.00 -30.00  192
 20  \w   -115.00 -25.00   0.50    2.85    -- -100.00  30.00 -60.00  180
 21  \w   -117.00 -27.00   0.50    2.85    -- -100.00  61.00 120.00  180
 22  \w   -121.00 -27.00   0.50    2.85    -- -100.00  71.00  12.00  188
 23  \w   -173.00 -79.00   0.50    2.85    -- -100.00 -71.00-118.00  188
 24  \w   -173.00 -82.00   0.50    2.85    -- -100.00 -61.00 -30.00  182
 25  \w   -176.00 -82.00   0.50    2.85    -- -100.00 -15.00 120.00  188
 26  \w   -175.00 -84.00   0.50    2.85    -- -100.00 -30.00  90.00  182
 27  \w   -172.00 -85.00   0.50    2.85    -- -100.00 -45.00 -60.00  174
 28  \w   -176.00 -82.00   0.50    2.85    -- -100.00 -15.00-150.00  188
 29  \w   -173.00 -82.00   0.50    2.85    -- -100.00 -61.00 -60.00  182
 30  \w   -172.00 -85.00   0.50    2.85    -- -100.00 -45.00-180.00  174
;
_diffrn_measurement_device 'four-circle diffractometer'
_diffrn_measurement_device_type 'ROD, Synergy Custom system, HyPix'
_diffrn_measurement_method '\w scans'
_diffrn_orient_matrix_type 'CrysAlisPro convention (1999,Acta A55,543-557)'
_diffrn_orient_matrix_UB_11 0.0056570000
_diffrn_orient_matrix_UB_12 -0.0615722000
_diffrn_orient_matrix_UB_13 -0.0742868000
_diffrn_orient_matrix_UB_21 -0.0478631000
_diffrn_orient_matrix_UB_22 0.0820628000
_diffrn_orient_matrix_UB_23 -0.0437435000
_diffrn_orient_matrix_UB_31 0.0552801000
_diffrn_orient_matrix_UB_32 0.0773088000
_diffrn_orient_matrix_UB_33 -0.0127704000
_diffrn_radiation_monochromator mirror
_diffrn_radiation_probe x-ray
_diffrn_radiation_type CuK\a
_diffrn_radiation_wavelength 1.54184
_diffrn_reflns_av_R_equivalents 0.0275
_diffrn_reflns_av_unetI/netI 0.0179
_diffrn_reflns_Laue_measured_fraction_full 1.000
_diffrn_reflns_Laue_measured_fraction_max 0.981
_diffrn_reflns_limit_h_max 26
_diffrn_reflns_limit_h_min -24
_diffrn_reflns_limit_k_max 14
_diffrn_reflns_limit_k_min -14
_diffrn_reflns_limit_l_max 22
_diffrn_reflns_limit_l_min -22
_diffrn_reflns_number 42011
_diffrn_reflns_point_group_measured_fraction_full 0.999
_diffrn_reflns_point_group_measured_fraction_max 0.967
_diffrn_reflns_theta_full 67.684
_diffrn_reflns_theta_max 74.584
_diffrn_reflns_theta_min 2.500
_diffrn_source 'Rotating-anode X-ray tube'
_diffrn_source_type 'Rigaku (Cu) X-ray Source'
_exptl_absorpt_coefficient_mu 0.737
_exptl_absorpt_correction_T_max 1.00000
_exptl_absorpt_correction_T_min 0.95171
_exptl_absorpt_correction_type multi-scan
_exptl_absorpt_process_details
;
CrysAlisPro 1.171.39.45g (Rigaku Oxford Diffraction, 2018)
Empirical absorption correction using spherical harmonics,
 implemented in SCALE3 ABSPACK scaling algorithm.
;
_exptl_crystal_colour colourless
_exptl_crystal_colour_primary colourless
_exptl_crystal_density_diffrn 1.240
_exptl_crystal_description block
_exptl_crystal_F_000 1792
_exptl_crystal_size_max 0.2
_exptl_crystal_size_mid 0.1
_exptl_crystal_size_min 0.1
_refine_diff_density_max 0.332
_refine_diff_density_min -0.247
_refine_diff_density_rms 0.038
_refine_ls_abs_structure_details
;
 Flack x determined using 3786 quotients [(I+)-(I-)]/[(I+)+(I-)]
 (Parsons, Flack and Wagner, Acta Cryst. B69 (2013) 249-259).
;
_refine_ls_abs_structure_Flack -0.02(3)
_refine_ls_extinction_method none
_refine_ls_goodness_of_fit_ref 1.031
_refine_ls_hydrogen_treatment constr
_refine_ls_matrix_type full
_refine_ls_number_parameters 563
_refine_ls_number_reflns 8931
_refine_ls_number_restraints 1
_refine_ls_restrained_S_all 1.031
_refine_ls_R_factor_all 0.0416
_refine_ls_R_factor_gt 0.0401
_refine_ls_shift/su_max 0.000
_refine_ls_shift/su_mean 0.000
_refine_ls_structure_factor_coef Fsqd
_refine_ls_weighting_details 'w=1/[\s^2^(Fo^2^)+(0.0755P)^2^+1.2004P] where P=(Fo^2^+2Fc^2^)/3'
_refine_ls_weighting_scheme calc
_refine_ls_wR_factor_gt 0.1126
_refine_ls_wR_factor_ref 0.1146
_reflns_Friedel_coverage 0.877
_reflns_Friedel_fraction_full 0.998
_reflns_Friedel_fraction_max 0.952
_reflns_number_gt 8567
_reflns_number_total 8931
_reflns_threshold_expression 'I > 2\s(I)'
_cod_data_source_file d1sc02560k2.cif
_cod_data_source_block dijydroxy_p5
_cod_database_code 1564256
_shelx_shelxl_version_number 2018/3
_shelx_space_group_comment
;
The symmetry employed for this shelxl refinement is uniquely defined
by the following loop, which should always be used as a source of
symmetry information in preference to the above space-group names.
They are only intended as comments.
;
_shelx_estimated_absorpt_t_max 0.930
_shelx_estimated_absorpt_t_min 0.867
_reflns_odcompleteness_completeness 100.00
_reflns_odcompleteness_iscentric 1
_reflns_odcompleteness_theta 66.97
_olex2_refinement_description
;
1. Fixed Uiso
 At 1.2 times of:
  All C(H) groups, All C(H,H) groups
 At 1.5 times of:
  All C(H,H,H) groups, All O(H) groups
2.a Ternary CH refined with riding coordinates:
 C43(H43)
2.b Secondary CH2 refined with riding coordinates:
 C1(H1A,H1B), C47(H47A,H47B), C48(H48A,H48B), C33(H33A,H33B), C18(H18A,H18B),
 C45(H45A,H45B)
2.c Aromatic/amide H refined with riding coordinates:
 C6(H6), C11(H11), C35(H35), C26(H26), C14(H14), C3(H3), C38(H38), C24(H24),
 C29(H29), C21(H21)
2.d Idealised Me refined as rotating group:
 C32(H32A,H32B,H32C), C16(H16A,H16B,H16C), C17(H17A,H17B,H17C), C41(H41A,H41B,
 H41C), C31(H31A,H31B,H31C), C8(H8A,H8B,H8C), C40(H40A,H40B,H40C), C9(H9A,H9B,
 H9C), C46(H46A,H46B,H46C), C42(H42A,H42B,H42C)
2.e Idealised tetrahedral OH refined as rotating group:
 O9(H9), O8(H8), O1(H1)
;
_olex2_submission_special_instructions 'No special instructions were received'
_oxdiff_exptl_absorpt_empirical_details
;
Empirical correction (ABSPACK) includes:
- Absorption correction using spherical harmonics
- Frame scaling
;
_oxdiff_exptl_absorpt_empirical_full_max 1.758
_oxdiff_exptl_absorpt_empirical_full_min 0.514

loop_
_space_group_symop_operation_xyz
'x, y, z'
'-x, y, -z'
'x+1/2, y+1/2, z'
'-x+1/2, y+1/2, -z'

loop_
_atom_site_label
_atom_site_type_symbol
_atom_site_fract_x
_atom_site_fract_y
_atom_site_fract_z
_atom_site_U_iso_or_equiv
_atom_site_adp_type
_atom_site_occupancy
_atom_site_site_symmetry_order
_atom_site_calc_flag
_atom_site_refinement_flags_posn
_atom_site_refinement_flags_adp
_atom_site_refinement_flags_occupancy
_atom_site_disorder_assembly
_atom_site_disorder_group
O11 O 0.51446(9) 0.61294(17) 0.39076(10) 0.0503(4) Uani 1 1 d . . . . .
O4 O 0.18989(9) 0.24255(15) 0.24689(10) 0.0474(4) Uani 1 1 d . . . . .
O6 O 0.07010(9) 0.52166(16) 0.07617(11) 0.0518(4) Uani 1 1 d . . . . .
O7 O 0.17894(10) 0.91580(17) 0.19261(12) 0.0542(5) Uani 1 1 d . . . . .
O13 O 0.30474(9) 0.43615(17) 0.48745(11) 0.0524(5) Uani 1 1 d . . . . .
O9 O 0.38176(11) 0.6150(2) -0.00320(11) 0.0630(6) Uani 1 1 d . . . . .
H9 H 0.413532 0.583508 0.018771 0.094 Uiso 1 1 calc GR . . . .
O12 O 0.42350(9) 0.2185(2) 0.27531(14) 0.0629(6) Uani 1 1 d . . . . .
O10 O 0.46717(10) 0.4859(2) 0.08985(10) 0.0594(5) Uani 1 1 d . . . . .
O5 O 0.09381(11) 0.61286(19) 0.37578(12) 0.0627(6) Uani 1 1 d . . . . .
O8 O 0.29931(11) 0.95412(19) 0.16659(13) 0.0631(5) Uani 1 1 d . . . . .
H8 H 0.261428 0.947610 0.169926 0.095 Uiso 1 1 calc GR . . . .
C7 C 0.16433(11) 0.33503(18) 0.27748(13) 0.0360(4) Uani 1 1 d . . . . .
C34 C 0.42784(11) 0.3528(2) 0.37244(13) 0.0397(5) Uani 1 1 d . . . . .
C12 C 0.15103(12) 0.8167(2) 0.16450(14) 0.0417(5) Uani 1 1 d . . . . .
C25 C 0.48541(11) 0.6280(2) 0.18100(14) 0.0446(5) Uani 1 1 d . . . . .
C5 C 0.09654(10) 0.4981(2) 0.26998(13) 0.0377(5) Uani 1 1 d . . . . .
C6 C 0.12017(11) 0.4048(2) 0.23657(13) 0.0370(4) Uani 1 1 d . . . . .
H6 H 0.105896 0.389348 0.185872 0.044 Uiso 1 1 calc R . . . .
C10 C 0.08732(10) 0.6516(2) 0.17529(13) 0.0387(5) Uani 1 1 d . . . . .
C27 C 0.50269(10) 0.5836(2) 0.31496(13) 0.0410(5) Uani 1 1 d . . . . .
C11 C 0.11372(11) 0.7515(2) 0.20475(13) 0.0400(5) Uani 1 1 d . . . . .
H11 H 0.106264 0.774952 0.252184 0.048 Uiso 1 1 calc R . . . .
C35 C 0.39856(11) 0.4089(2) 0.42566(13) 0.0385(5) Uani 1 1 d . . . . .
H35 H 0.421050 0.463476 0.455513 0.046 Uiso 1 1 calc R . . . .
C2 C 0.18567(11) 0.35505(19) 0.35408(13) 0.0370(5) Uani 1 1 d . . . . .
C37 C 0.30155(11) 0.30302(19) 0.39110(13) 0.0375(5) Uani 1 1 d . . . . .
C1 C 0.23330(11) 0.2774(2) 0.39937(13) 0.0398(5) Uani 1 1 d . . . . .
H1A H 0.228648 0.282583 0.452388 0.048 Uiso 1 1 calc R . . . .
H1B H 0.223652 0.201325 0.383132 0.048 Uiso 1 1 calc R . . . .
C36 C 0.33606(11) 0.38496(19) 0.43526(12) 0.0376(5) Uani 1 1 d . . . . .
C39 C 0.39296(12) 0.2709(2) 0.32823(15) 0.0443(5) Uani 1 1 d . . . . .
C28 C 0.49410(10) 0.4704(2) 0.29930(14) 0.0405(5) Uani 1 1 d . . . . .
C4 C 0.11827(12) 0.5188(2) 0.34636(14) 0.0427(5) Uani 1 1 d . . . . .
C26 C 0.49875(11) 0.6608(2) 0.25674(14) 0.0432(5) Uani 1 1 d . . . . .
H26 H 0.505114 0.735913 0.268322 0.052 Uiso 1 1 calc R . . . .
C14 C 0.13615(12) 0.6849(2) 0.06381(13) 0.0442(5) Uani 1 1 d . . . . .
H14 H 0.143492 0.661914 0.016229 0.053 Uiso 1 1 calc R . . . .
C47 C 0.05141(11) 0.5770(2) 0.22193(14) 0.0413(5) Uani 1 1 d . . . . .
H47A H 0.020010 0.534272 0.188697 0.050 Uiso 1 1 calc R . . . .
H47B H 0.029115 0.622300 0.254445 0.050 Uiso 1 1 calc R . . . .
C15 C 0.09835(11) 0.6196(2) 0.10305(13) 0.0407(5) Uani 1 1 d . . . . .
C48 C 0.47478(13) 0.7155(3) 0.11928(15) 0.0525(6) Uani 1 1 d . . . . .
H48A H 0.489647 0.686988 0.074306 0.063 Uiso 1 1 calc R . . . .
H48B H 0.499661 0.781280 0.135719 0.063 Uiso 1 1 calc R . . . .
C13 C 0.16338(12) 0.7839(2) 0.09355(13) 0.0429(5) Uani 1 1 d . . . . .
C20 C 0.31802(13) 0.8667(2) 0.12531(14) 0.0479(6) Uani 1 1 d . . . . .
C3 C 0.16134(12) 0.4475(2) 0.38763(14) 0.0421(5) Uani 1 1 d . . . . .
H3 H 0.174396 0.461273 0.438799 0.050 Uiso 1 1 calc R . . . .
C23 C 0.36309(13) 0.6966(2) 0.04266(13) 0.0473(6) Uani 1 1 d . . . . .
C38 C 0.33146(11) 0.2465(2) 0.33868(14) 0.0424(5) Uani 1 1 d . . . . .
H38 H 0.309406 0.190535 0.309730 0.051 Uiso 1 1 calc R . . . .
C24 C 0.29999(13) 0.7299(3) 0.02752(13) 0.0472(6) Uani 1 1 d . . . . .
H24 H 0.272809 0.694015 -0.010652 0.057 Uiso 1 1 calc R . . . .
C29 C 0.48306(12) 0.4376(2) 0.22366(15) 0.0460(6) Uani 1 1 d . . . . .
H29 H 0.478380 0.362213 0.211850 0.055 Uiso 1 1 calc R . . . .
C19 C 0.27603(12) 0.8155(2) 0.06780(14) 0.0454(6) Uani 1 1 d . . . . .
O3 O 0.19912(15) 0.2032(3) 0.71170(17) 0.0904(9) Uani 1 1 d . . . . .
C22 C 0.40495(12) 0.7481(2) 0.09967(13) 0.0469(6) Uani 1 1 d . . . . .
C30 C 0.47893(11) 0.5154(3) 0.16573(14) 0.0460(6) Uani 1 1 d . . . . .
C21 C 0.38075(13) 0.8325(2) 0.14035(14) 0.0488(6) Uani 1 1 d . . . . .
H21 H 0.407799 0.867299 0.179149 0.059 Uiso 1 1 calc R . . . .
C33 C 0.49499(11) 0.3833(2) 0.36072(14) 0.0447(5) Uani 1 1 d . . . . .
H33A H 0.518316 0.411768 0.407660 0.054 Uiso 1 1 calc R . . . .
H33B H 0.516744 0.317059 0.346807 0.054 Uiso 1 1 calc R . . . .
C32 C 0.54286(16) 0.7188(3) 0.40870(17) 0.0586(7) Uani 1 1 d . . . . .
H32A H 0.513800 0.776522 0.388752 0.088 Uiso 1 1 calc GR . . . .
H32B H 0.581280 0.724774 0.386816 0.088 Uiso 1 1 calc GR . . . .
H32C H 0.552699 0.726500 0.462634 0.088 Uiso 1 1 calc GR . . . .
O1 O 0.20948(17) 0.4414(4) 0.59294(18) 0.1031(10) Uani 1 1 d . . . . .
H1 H 0.217110 0.402581 0.557639 0.155 Uiso 1 1 calc GR . . . .
C18 C 0.20645(13) 0.8502(3) 0.04970(15) 0.0498(6) Uani 1 1 d . . . . .
H18A H 0.202838 0.928737 0.061241 0.060 Uiso 1 1 calc R . . . .
H18B H 0.192156 0.840379 -0.004029 0.060 Uiso 1 1 calc R . . . .
C16 C 0.08457(17) 0.4798(3) 0.00638(19) 0.0661(8) Uani 1 1 d . . . . .
H16A H 0.067663 0.529398 -0.033849 0.099 Uiso 1 1 calc GR . . . .
H16B H 0.065901 0.407309 -0.002924 0.099 Uiso 1 1 calc GR . . . .
H16C H 0.129907 0.474546 0.008786 0.099 Uiso 1 1 calc GR . . . .
C17 C 0.16040(15) 0.9608(3) 0.25975(17) 0.0550(7) Uani 1 1 d . . . . .
H17A H 0.115404 0.974849 0.251507 0.083 Uiso 1 1 calc GR . . . .
H17B H 0.182841 1.029288 0.272506 0.083 Uiso 1 1 calc GR . . . .
H17C H 0.170463 0.908497 0.300453 0.083 Uiso 1 1 calc GR . . . .
C41 C 0.33507(17) 0.5283(3) 0.5263(2) 0.0681(9) Uani 1 1 d . . . . .
H41A H 0.342987 0.584300 0.490447 0.102 Uiso 1 1 calc GR . . . .
H41B H 0.374722 0.504957 0.555021 0.102 Uiso 1 1 calc GR . . . .
H41C H 0.308178 0.558624 0.559779 0.102 Uiso 1 1 calc GR . . . .
C31 C 0.4538(2) 0.3712(4) 0.0735(2) 0.0779(11) Uani 1 1 d . . . . .
H31A H 0.440081 0.362197 0.020151 0.117 Uiso 1 1 calc GR . . . .
H31B H 0.420842 0.346290 0.100707 0.117 Uiso 1 1 calc GR . . . .
H31C H 0.491611 0.327815 0.088516 0.117 Uiso 1 1 calc GR . . . .
C8 C 0.17149(19) 0.2229(3) 0.16892(16) 0.0651(8) Uani 1 1 d . . . . .
H8A H 0.180588 0.287713 0.140909 0.098 Uiso 1 1 calc GR . . . .
H8B H 0.126682 0.207390 0.159017 0.098 Uiso 1 1 calc GR . . . .
H8C H 0.194680 0.160271 0.153732 0.098 Uiso 1 1 calc GR . . . .
C40 C 0.38624(17) 0.1485(4) 0.2232(3) 0.0930(15) Uani 1 1 d . . . . .
H40A H 0.411623 0.121069 0.187088 0.140 Uiso 1 1 calc GR . . . .
H40B H 0.350776 0.189853 0.197320 0.140 Uiso 1 1 calc GR . . . .
H40C H 0.370876 0.086898 0.249521 0.140 Uiso 1 1 calc GR . . . .
C44 C 0.2171(2) 0.2617(4) 0.6555(2) 0.0865(12) Uani 1 1 d . . . . .
O2 O 0.2535(3) 0.2330(4) 0.6165(3) 0.1412(17) Uani 1 1 d . . . . .
C9 C 0.1158(2) 0.6377(3) 0.4529(2) 0.0793(11) Uani 1 1 d . . . . .
H9A H 0.160647 0.653108 0.459388 0.119 Uiso 1 1 calc GR . . . .
H9B H 0.108092 0.575118 0.483660 0.119 Uiso 1 1 calc GR . . . .
H9C H 0.093589 0.701782 0.467692 0.119 Uiso 1 1 calc GR . . . .
C43 C 0.18323(19) 0.3745(5) 0.6453(2) 0.0884(13) Uani 1 1 d . . . . .
H43 H 0.192569 0.412783 0.694187 0.106 Uiso 1 1 calc R . . . .
C45 C 0.2286(3) 0.0918(4) 0.7274(4) 0.1044(16) Uani 1 1 d . . . . .
H45A H 0.221794 0.046371 0.682004 0.125 Uiso 1 1 calc R . . . .
H45B H 0.274123 0.099601 0.743265 0.125 Uiso 1 1 calc R . . . .
C46 C 0.2002(3) 0.0400(6) 0.7857(4) 0.120(2) Uani 1 1 d . . . . .
H46A H 0.156655 0.022282 0.766921 0.180 Uiso 1 1 calc GR . . . .
H46B H 0.201963 0.090011 0.827905 0.180 Uiso 1 1 calc GR . . . .
H46C H 0.222971 -0.027148 0.801658 0.180 Uiso 1 1 calc GR . . . .
C42 C 0.1112(3) 0.3705(12) 0.6260(4) 0.176(4) Uani 1 1 d . . . . .
H42A H 0.094987 0.444592 0.616262 0.264 Uiso 1 1 calc GR . . . .
H42B H 0.093634 0.338975 0.667639 0.264 Uiso 1 1 calc GR . . . .
H42C H 0.099465 0.325193 0.581788 0.264 Uiso 1 1 calc GR . . . .

loop_
_atom_site_aniso_label
_atom_site_aniso_U_11
_atom_site_aniso_U_22
_atom_site_aniso_U_33
_atom_site_aniso_U_23
_atom_site_aniso_U_13
_atom_site_aniso_U_12
O11 0.0556(10) 0.0592(11) 0.0348(8) -0.0090(8) 0.0031(7) -0.0126(9)
O4 0.0603(10) 0.0394(9) 0.0412(9) -0.0065(7) 0.0029(7) 0.0101(8)
O6 0.0579(11) 0.0495(10) 0.0463(9) -0.0187(8) 0.0028(8) -0.0021(8)
O7 0.0585(11) 0.0472(10) 0.0580(11) -0.0137(9) 0.0123(9) -0.0111(8)
O13 0.0525(10) 0.0590(11) 0.0470(9) -0.0172(8) 0.0120(8) -0.0079(8)
O9 0.0605(12) 0.0833(15) 0.0418(10) -0.0088(10) -0.0029(8) 0.0080(11)
O12 0.0422(9) 0.0677(13) 0.0795(14) -0.0374(11) 0.0116(9) -0.0053(9)
O10 0.0619(11) 0.0750(14) 0.0380(9) -0.0140(9) -0.0033(8) 0.0075(10)
O5 0.0707(13) 0.0612(12) 0.0531(11) -0.0231(10) -0.0013(9) 0.0202(10)
O8 0.0638(12) 0.0590(13) 0.0664(13) -0.0122(10) 0.0091(10) -0.0116(10)
C7 0.0373(11) 0.0327(10) 0.0390(11) -0.0034(9) 0.0093(8) -0.0038(8)
C34 0.0382(11) 0.0397(12) 0.0388(11) 0.0013(9) -0.0025(9) 0.0002(9)
C12 0.0411(11) 0.0388(12) 0.0431(12) -0.0046(9) -0.0009(9) 0.0012(9)
C25 0.0345(11) 0.0610(16) 0.0379(12) -0.0016(11) 0.0040(9) -0.0072(11)
C5 0.0308(10) 0.0395(12) 0.0432(12) -0.0067(9) 0.0069(8) -0.0033(8)
C6 0.0366(10) 0.0382(11) 0.0361(10) -0.0063(9) 0.0048(8) -0.0040(9)
C10 0.0333(10) 0.0406(12) 0.0398(11) -0.0068(9) -0.0020(8) 0.0093(9)
C27 0.0308(10) 0.0558(14) 0.0362(11) -0.0060(10) 0.0041(8) -0.0073(10)
C11 0.0392(11) 0.0412(12) 0.0383(11) -0.0076(9) 0.0017(9) 0.0063(9)
C35 0.0417(11) 0.0364(11) 0.0343(10) 0.0016(9) -0.0039(8) -0.0038(9)
C2 0.0368(11) 0.0369(11) 0.0377(11) 0.0011(9) 0.0075(8) -0.0079(9)
C37 0.0411(11) 0.0343(11) 0.0358(11) 0.0049(8) 0.0013(9) -0.0015(9)
C1 0.0439(12) 0.0380(12) 0.0376(11) 0.0022(9) 0.0067(9) -0.0072(9)
C36 0.0442(12) 0.0359(11) 0.0317(10) 0.0012(8) 0.0020(8) 0.0001(9)
C39 0.0393(12) 0.0416(13) 0.0507(13) -0.0080(10) 0.0030(10) 0.0022(10)
C28 0.0272(9) 0.0505(13) 0.0425(12) -0.0029(10) 0.0010(8) -0.0017(9)
C4 0.0406(11) 0.0441(12) 0.0440(12) -0.0111(10) 0.0084(9) 0.0005(10)
C26 0.0378(11) 0.0506(14) 0.0408(12) -0.0044(10) 0.0046(9) -0.0081(10)
C14 0.0454(12) 0.0514(14) 0.0333(11) -0.0043(10) -0.0016(9) 0.0095(10)
C47 0.0309(10) 0.0459(13) 0.0456(12) -0.0106(10) 0.0014(9) 0.0024(9)
C15 0.0390(11) 0.0418(12) 0.0385(11) -0.0084(9) -0.0034(9) 0.0078(9)
C48 0.0458(13) 0.0705(18) 0.0412(12) 0.0062(12) 0.0070(10) -0.0128(12)
C13 0.0418(12) 0.0473(13) 0.0371(11) 0.0026(10) -0.0024(9) 0.0066(10)
C20 0.0551(14) 0.0483(14) 0.0402(12) 0.0039(10) 0.0075(10) -0.0121(11)
C3 0.0421(12) 0.0474(13) 0.0367(11) -0.0062(9) 0.0061(9) -0.0052(10)
C23 0.0511(13) 0.0600(15) 0.0300(11) 0.0062(10) 0.0037(9) -0.0021(12)
C38 0.0412(12) 0.0359(11) 0.0481(12) -0.0058(10) -0.0001(9) -0.0025(9)
C24 0.0498(13) 0.0587(15) 0.0312(10) 0.0048(10) -0.0001(9) -0.0061(11)
C29 0.0380(12) 0.0523(14) 0.0447(12) -0.0095(11) -0.0029(9) -0.0004(10)
C19 0.0488(13) 0.0520(15) 0.0346(11) 0.0099(10) 0.0035(9) -0.0071(11)
O3 0.0914(19) 0.107(2) 0.0786(17) -0.0217(16) 0.0314(15) -0.0083(17)
C22 0.0472(12) 0.0586(15) 0.0345(11) 0.0105(11) 0.0051(9) -0.0111(11)
C30 0.0344(11) 0.0659(16) 0.0357(11) -0.0088(11) -0.0015(9) 0.0005(11)
C21 0.0508(14) 0.0564(15) 0.0388(12) 0.0031(11) 0.0052(10) -0.0179(12)
C33 0.0354(11) 0.0495(14) 0.0461(13) -0.0004(10) -0.0034(9) -0.0016(10)
C32 0.0679(17) 0.0555(16) 0.0481(14) -0.0124(12) -0.0056(12) -0.0019(14)
O1 0.100(2) 0.140(3) 0.0726(17) 0.0043(19) 0.0252(16) -0.002(2)
C18 0.0539(14) 0.0547(15) 0.0384(12) 0.0082(11) -0.0002(10) 0.0025(12)
C16 0.0681(18) 0.070(2) 0.0590(17) -0.0328(16) 0.0079(14) 0.0010(16)
C17 0.0573(15) 0.0495(15) 0.0581(16) -0.0161(12) 0.0077(12) -0.0073(12)
C41 0.0686(19) 0.0646(19) 0.072(2) -0.0313(17) 0.0149(16) -0.0072(16)
C31 0.086(2) 0.086(2) 0.0541(17) -0.0305(17) -0.0154(16) 0.009(2)
C8 0.094(2) 0.0599(17) 0.0404(13) -0.0099(12) 0.0078(14) 0.0276(17)
C40 0.0515(17) 0.117(3) 0.111(3) -0.075(3) 0.0135(18) -0.0095(19)
C44 0.094(3) 0.104(3) 0.066(2) -0.029(2) 0.026(2) -0.016(2)
O2 0.192(4) 0.124(3) 0.134(3) -0.025(3) 0.108(3) 0.001(3)
C9 0.101(3) 0.077(2) 0.0553(18) -0.0308(17) -0.0019(17) 0.025(2)
C43 0.072(2) 0.146(4) 0.0477(17) -0.014(2) 0.0100(15) 0.000(3)
C45 0.098(3) 0.081(3) 0.142(5) -0.031(3) 0.040(3) -0.005(2)
C46 0.126(4) 0.108(4) 0.137(5) 0.005(4) 0.057(4) 0.017(3)
C42 0.087(4) 0.342(14) 0.094(4) 0.016(6) 0.000(3) -0.041(6)

loop_
_atom_type_symbol
_atom_type_description
_atom_type_scat_dispersion_real
_atom_type_scat_dispersion_imag
_atom_type_scat_source
C C 0.0181 0.0091 'International Tables Vol C Tables 4.2.6.8 and 6.1.1.4'
H H 0.0000 0.0000 'International Tables Vol C Tables 4.2.6.8 and 6.1.1.4'
O O 0.0492 0.0322 'International Tables Vol C Tables 4.2.6.8 and 6.1.1.4'

loop_
_geom_angle_atom_site_label_1
_geom_angle_atom_site_label_2
_geom_angle_atom_site_label_3
_geom_angle
_geom_angle_site_symmetry_1
_geom_angle_site_symmetry_3
_geom_angle_publ_flag
C27 O11 C32 117.1(2) . . ?
C7 O4 C8 117.3(2) . . ?
C15 O6 C16 117.9(2) . . ?
C12 O7 C17 118.1(2) . . ?
C36 O13 C41 117.0(2) . . ?
C23 O9 H9 109.5 . . ?
C39 O12 C40 116.8(2) . . ?
C30 O10 C31 116.6(3) . . ?
C4 O5 C9 117.1(2) . . ?
C20 O8 H8 109.5 . . ?
O4 C7 C2 115.9(2) . . ?
C6 C7 O4 123.5(2) . . ?
C6 C7 C2 120.6(2) . . ?
C35 C34 C39 118.2(2) . . ?
C35 C34 C33 120.5(2) . . ?
C39 C34 C33 121.3(2) . . ?
O7 C12 C11 122.7(2) . . ?
O7 C12 C13 116.3(2) . . ?
C11 C12 C13 121.0(2) . . ?
C26 C25 C48 119.8(3) . . ?
C30 C25 C26 117.8(2) . . ?
C30 C25 C48 122.3(2) . . ?
C6 C5 C47 119.6(2) . . ?
C4 C5 C6 118.3(2) . . ?
C4 C5 C47 122.0(2) . . ?
C7 C6 C5 121.2(2) . . ?
C7 C6 H6 119.4 . . ?
C5 C6 H6 119.4 . . ?
C11 C10 C47 120.7(2) . . ?
C11 C10 C15 118.1(2) . . ?
C15 C10 C47 121.1(2) . . ?
O11 C27 C28 116.3(2) . . ?
O11 C27 C26 123.1(2) . . ?
C26 C27 C28 120.6(2) . . ?
C12 C11 C10 121.1(2) . . ?
C12 C11 H11 119.4 . . ?
C10 C11 H11 119.4 . . ?
C34 C35 H35 119.4 . . ?
C34 C35 C36 121.3(2) . . ?
C36 C35 H35 119.4 . . ?
C7 C2 C1 120.6(2) . . ?
C3 C2 C7 118.1(2) . . ?
C3 C2 C1 121.2(2) . . ?
C36 C37 C1 121.1(2) . . ?
C38 C37 C1 120.8(2) . . ?
C38 C37 C36 118.1(2) . . ?
C2 C1 H1A 108.9 . . ?
C2 C1 H1B 108.9 . . ?
C37 C1 C2 113.29(19) . . ?
C37 C1 H1A 108.9 . . ?
C37 C1 H1B 108.9 . . ?
H1A C1 H1B 107.7 . . ?
O13 C36 C35 124.2(2) . . ?
O13 C36 C37 115.6(2) . . ?
C35 C36 C37 120.2(2) . . ?
O12 C39 C34 116.3(2) . . ?
O12 C39 C38 123.5(2) . . ?
C38 C39 C34 120.2(2) . . ?
C27 C28 C29 117.9(2) . . ?
C27 C28 C33 122.7(2) . . ?
C29 C28 C33 119.4(2) . . ?
O5 C4 C5 115.5(2) . . ?
O5 C4 C3 124.1(2) . . ?
C3 C4 C5 120.4(2) . . ?
C25 C26 H26 119.3 . . ?
C27 C26 C25 121.4(2) . . ?
C27 C26 H26 119.3 . . ?
C15 C14 H14 119.1 . . ?
C15 C14 C13 121.9(2) . . ?
C13 C14 H14 119.1 . . ?
C5 C47 H47A 109.5 . . ?
C5 C47 H47B 109.5 . . ?
C10 C47 C5 110.73(18) . . ?
C10 C47 H47A 109.5 . . ?
C10 C47 H47B 109.5 . . ?
H47A C47 H47B 108.1 . . ?
O6 C15 C10 115.6(2) . . ?
O6 C15 C14 124.2(2) . . ?
C14 C15 C10 120.1(2) . . ?
C25 C48 H48A 109.2 . . ?
C25 C48 H48B 109.2 . . ?
C25 C48 C22 112.2(2) . . ?
H48A C48 H48B 107.9 . . ?
C22 C48 H48A 109.2 . . ?
C22 C48 H48B 109.2 . . ?
C12 C13 C18 122.4(2) . . ?
C14 C13 C12 117.7(2) . . ?
C14 C13 C18 119.9(2) . . ?
O8 C20 C19 121.7(3) . . ?
O8 C20 C21 118.1(2) . . ?
C21 C20 C19 120.2(3) . . ?
C2 C3 H3 119.3 . . ?
C4 C3 C2 121.4(2) . . ?
C4 C3 H3 119.3 . . ?
O9 C23 C24 116.6(2) . . ?
O9 C23 C22 122.9(2) . . ?
C24 C23 C22 120.4(3) . . ?
C37 C38 H38 119.0 . . ?
C39 C38 C37 121.9(2) . . ?
C39 C38 H38 119.0 . . ?
C23 C24 H24 119.0 . . ?
C23 C24 C19 122.0(2) . . ?
C19 C24 H24 119.0 . . ?
C28 C29 H29 119.4 . . ?
C30 C29 C28 121.1(3) . . ?
C30 C29 H29 119.4 . . ?
C20 C19 C18 121.9(3) . . ?
C24 C19 C20 117.5(2) . . ?
C24 C19 C18 120.7(2) . . ?
C44 O3 C45 117.2(4) . . ?
C23 C22 C48 123.1(3) . . ?
C21 C22 C48 119.4(2) . . ?
C21 C22 C23 117.4(2) . . ?
C25 C30 O10 116.1(2) . . ?
C25 C30 C29 121.2(2) . . ?
C29 C30 O10 122.7(3) . . ?
C20 C21 C22 122.5(2) . . ?
C20 C21 H21 118.8 . . ?
C22 C21 H21 118.8 . . ?
C34 C33 H33A 109.4 . . ?
C34 C33 H33B 109.4 . . ?
C28 C33 C34 110.95(19) . . ?
C28 C33 H33A 109.4 . . ?
C28 C33 H33B 109.4 . . ?
H33A C33 H33B 108.0 . . ?
O11 C32 H32A 109.5 . . ?
O11 C32 H32B 109.5 . . ?
O11 C32 H32C 109.5 . . ?
H32A C32 H32B 109.5 . . ?
H32A C32 H32C 109.5 . . ?
H32B C32 H32C 109.5 . . ?
C43 O1 H1 109.5 . . ?
C13 C18 C19 112.9(2) . . ?
C13 C18 H18A 109.0 . . ?
C13 C18 H18B 109.0 . . ?
C19 C18 H18A 109.0 . . ?
C19 C18 H18B 109.0 . . ?
H18A C18 H18B 107.8 . . ?
O6 C16 H16A 109.5 . . ?
O6 C16 H16B 109.5 . . ?
O6 C16 H16C 109.5 . . ?
H16A C16 H16B 109.5 . . ?
H16A C16 H16C 109.5 . . ?
H16B C16 H16C 109.5 . . ?
O7 C17 H17A 109.5 . . ?
O7 C17 H17B 109.5 . . ?
O7 C17 H17C 109.5 . . ?
H17A C17 H17B 109.5 . . ?
H17A C17 H17C 109.5 . . ?
H17B C17 H17C 109.5 . . ?
O13 C41 H41A 109.5 . . ?
O13 C41 H41B 109.5 . . ?
O13 C41 H41C 109.5 . . ?
H41A C41 H41B 109.5 . . ?
H41A C41 H41C 109.5 . . ?
H41B C41 H41C 109.5 . . ?
O10 C31 H31A 109.5 . . ?
O10 C31 H31B 109.5 . . ?
O10 C31 H31C 109.5 . . ?
H31A C31 H31B 109.5 . . ?
H31A C31 H31C 109.5 . . ?
H31B C31 H31C 109.5 . . ?
O4 C8 H8A 109.5 . . ?
O4 C8 H8B 109.5 . . ?
O4 C8 H8C 109.5 . . ?
H8A C8 H8B 109.5 . . ?
H8A C8 H8C 109.5 . . ?
H8B C8 H8C 109.5 . . ?
O12 C40 H40A 109.5 . . ?
O12 C40 H40B 109.5 . . ?
O12 C40 H40C 109.5 . . ?
H40A C40 H40B 109.5 . . ?
H40A C40 H40C 109.5 . . ?
H40B C40 H40C 109.5 . . ?
O3 C44 C43 111.9(3) . . ?
O2 C44 O3 126.0(5) . . ?
O2 C44 C43 122.0(5) . . ?
O5 C9 H9A 109.5 . . ?
O5 C9 H9B 109.5 . . ?
O5 C9 H9C 109.5 . . ?
H9A C9 H9B 109.5 . . ?
H9A C9 H9C 109.5 . . ?
H9B C9 H9C 109.5 . . ?
O1 C43 C44 110.8(3) . . ?
O1 C43 H43 106.2 . . ?
O1 C43 C42 110.7(5) . . ?
C44 C43 H43 106.2 . . ?
C42 C43 C44 116.0(7) . . ?
C42 C43 H43 106.2 . . ?
O3 C45 H45A 110.0 . . ?
O3 C45 H45B 110.0 . . ?
H45A C45 H45B 108.4 . . ?
C46 C45 O3 108.5(4) . . ?
C46 C45 H45A 110.0 . . ?
C46 C45 H45B 110.0 . . ?
C45 C46 H46A 109.5 . . ?
C45 C46 H46B 109.5 . . ?
C45 C46 H46C 109.5 . . ?
H46A C46 H46B 109.5 . . ?
H46A C46 H46C 109.5 . . ?
H46B C46 H46C 109.5 . . ?
C43 C42 H42A 109.5 . . ?
C43 C42 H42B 109.5 . . ?
C43 C42 H42C 109.5 . . ?
H42A C42 H42B 109.5 . . ?
H42A C42 H42C 109.5 . . ?
H42B C42 H42C 109.5 . . ?

loop_
_geom_bond_atom_site_label_1
_geom_bond_atom_site_label_2
_geom_bond_distance
_geom_bond_site_symmetry_2
_geom_bond_publ_flag
O11 C27 1.386(3) . ?
O11 C32 1.421(4) . ?
O4 C7 1.384(3) . ?
O4 C8 1.410(3) . ?
O6 C15 1.372(3) . ?
O6 C16 1.421(3) . ?
O7 C12 1.388(3) . ?
O7 C17 1.425(3) . ?
O13 C36 1.371(3) . ?
O13 C41 1.409(4) . ?
O9 H9 0.8200 . ?
O9 C23 1.373(4) . ?
O12 C39 1.378(3) . ?
O12 C40 1.406(4) . ?
O10 C30 1.388(3) . ?
O10 C31 1.426(5) . ?
O5 C4 1.379(3) . ?
O5 C9 1.418(4) . ?
O8 H8 0.8200 . ?
O8 C20 1.376(4) . ?
C7 C6 1.381(3) . ?
C7 C2 1.397(3) . ?
C34 C35 1.387(3) . ?
C34 C39 1.401(3) . ?
C34 C33 1.518(3) . ?
C12 C11 1.390(4) . ?
C12 C13 1.391(3) . ?
C25 C26 1.397(3) . ?
C25 C48 1.515(4) . ?
C25 C30 1.381(4) . ?
C5 C6 1.397(3) . ?
C5 C4 1.396(3) . ?
C5 C47 1.518(3) . ?
C6 H6 0.9300 . ?
C10 C11 1.391(3) . ?
C10 C47 1.507(4) . ?
C10 C15 1.401(3) . ?
C27 C28 1.392(4) . ?
C27 C26 1.387(4) . ?
C11 H11 0.9300 . ?
C35 H35 0.9300 . ?
C35 C36 1.395(3) . ?
C2 C1 1.516(3) . ?
C2 C3 1.396(3) . ?
C37 C1 1.512(3) . ?
C37 C36 1.397(3) . ?
C37 C38 1.387(3) . ?
C1 H1A 0.9700 . ?
C1 H1B 0.9700 . ?
C39 C38 1.379(4) . ?
C28 C29 1.394(3) . ?
C28 C33 1.514(4) . ?
C4 C3 1.382(4) . ?
C26 H26 0.9300 . ?
C14 H14 0.9300 . ?
C14 C15 1.387(4) . ?
C14 C13 1.390(4) . ?
C47 H47A 0.9700 . ?
C47 H47B 0.9700 . ?
C48 H48A 0.9700 . ?
C48 H48B 0.9700 . ?
C48 C22 1.523(4) . ?
C13 C18 1.517(4) . ?
C20 C19 1.397(4) . ?
C20 C21 1.381(4) . ?
C3 H3 0.9300 . ?
C23 C24 1.386(4) . ?
C23 C22 1.392(4) . ?
C38 H38 0.9300 . ?
C24 H24 0.9300 . ?
C24 C19 1.395(4) . ?
C29 H29 0.9300 . ?
C29 C30 1.387(4) . ?
C19 C18 1.523(4) . ?
O3 C44 1.328(5) . ?
O3 C45 1.485(7) . ?
C22 C21 1.390(4) . ?
C21 H21 0.9300 . ?
C33 H33A 0.9700 . ?
C33 H33B 0.9700 . ?
C32 H32A 0.9600 . ?
C32 H32B 0.9600 . ?
C32 H32C 0.9600 . ?
O1 H1 0.8200 . ?
O1 C43 1.411(6) . ?
C18 H18A 0.9700 . ?
C18 H18B 0.9700 . ?
C16 H16A 0.9600 . ?
C16 H16B 0.9600 . ?
C16 H16C 0.9600 . ?
C17 H17A 0.9600 . ?
C17 H17B 0.9600 . ?
C17 H17C 0.9600 . ?
C41 H41A 0.9600 . ?
C41 H41B 0.9600 . ?
C41 H41C 0.9600 . ?
C31 H31A 0.9600 . ?
C31 H31B 0.9600 . ?
C31 H31C 0.9600 . ?
C8 H8A 0.9600 . ?
C8 H8B 0.9600 . ?
C8 H8C 0.9600 . ?
C40 H40A 0.9600 . ?
C40 H40B 0.9600 . ?
C40 H40C 0.9600 . ?
C44 O2 1.170(5) . ?
C44 C43 1.531(8) . ?
C9 H9A 0.9600 . ?
C9 H9B 0.9600 . ?
C9 H9C 0.9600 . ?
C43 H43 0.9800 . ?
C43 C42 1.518(7) . ?
C45 H45A 0.9700 . ?
C45 H45B 0.9700 . ?
C45 C46 1.424(8) . ?
C46 H46A 0.9600 . ?
C46 H46B 0.9600 . ?
C46 H46C 0.9600 . ?
C42 H42A 0.9600 . ?
C42 H42B 0.9600 . ?
C42 H42C 0.9600 . ?
